data_8103306
loop_
_publ_author_name
'Ming-Zhen Wang'

_publ_section_title
;
 Crystal structure of potassium diaquamanganese(II) borophosphate
 monohydrate, K[Mn(H2O)2(BP2O8)] &#x00B7; H2O
;
_journal_issue 1
_journal_name_full 'Zeitschrift f\"ur Kristallographie - New Crystal Structures'
_journal_page_first 3
_journal_volume 227
_journal_year 2012
_chemical_absolute_configuration unk
_chemical_formula_sum 'B H6 K Mn O11 P2'
_chemical_formula_weight 348.84
_space_group_IT_number 179
_symmetry_cell_setting hexagonal
_symmetry_space_group_name_Hall 'P 65 2 (0 0 1)'
_symmetry_space_group_name_H-M 'P 65 2 2'
_atom_sites_solution_hydrogens geom
_atom_sites_solution_primary direct
_atom_sites_solution_secondary difmap
_audit_creation_method SHELXL-97
_cell_angle_alpha 90.00
_cell_angle_beta 90.00
_cell_angle_gamma 120.00
_cell_formula_units_Z 6
_cell_length_a 9.683(4)
_cell_length_b 9.683(4)
_cell_length_c 16.139(6)
_cell_measurement_temperature 293(2)
_cell_volume 1310.5(9)
_computing_cell_refinement 'Bruker SAINT'
_computing_data_collection 'Bruker APEX2'
_computing_data_reduction 'Bruker SAINT'
_computing_molecular_graphics 'Bruker SHELXTL'
_computing_publication_material 'Bruker SHELXTL'
_computing_structure_refinement 'SHELXL-97 (Sheldrick, 2008)'
_computing_structure_solution 'SHELXS-97 (Sheldrick, 2008)'
_diffrn_ambient_temperature 293(2)
_diffrn_measured_fraction_theta_full 0.986
_diffrn_measured_fraction_theta_max 0.986
_diffrn_measurement_device_type 'Bruker APEX-II CCD'
_diffrn_measurement_method '\f and \w scans'
_diffrn_radiation_monochromator graphite
_diffrn_radiation_source 'fine-focus sealed tube'
_diffrn_radiation_type MoK\a
_diffrn_radiation_wavelength 0.71073
_diffrn_reflns_av_R_equivalents 0.0279
_diffrn_reflns_av_sigmaI/netI 0.0171
_diffrn_reflns_limit_h_max 7
_diffrn_reflns_limit_h_min -11
_diffrn_reflns_limit_k_max 11
_diffrn_reflns_limit_k_min -11
_diffrn_reflns_limit_l_max 18
_diffrn_reflns_limit_l_min -19
_diffrn_reflns_number 6595
_diffrn_reflns_theta_full 25.00
_diffrn_reflns_theta_max 25.00
_diffrn_reflns_theta_min 4.21
_exptl_absorpt_coefficient_mu 2.407
_exptl_absorpt_correction_T_max 0.7141
_exptl_absorpt_correction_T_min 0.5958
_exptl_absorpt_correction_type multi-scan
_exptl_absorpt_process_details SADABS
_exptl_crystal_colour colourless
_exptl_crystal_density_diffrn 2.652
_exptl_crystal_density_method 'not measured'
_exptl_crystal_description columnar
_exptl_crystal_F_000 1038
_exptl_crystal_size_max 0.24
_exptl_crystal_size_mid 0.19
_exptl_crystal_size_min 0.15
_refine_diff_density_max 0.834
_refine_diff_density_min -1.762
_refine_diff_density_rms 0.195
_refine_ls_abs_structure_details 'Flack H D (1983), Acta Cryst. A39, 876-881'
_refine_ls_abs_structure_Flack -0.02(9)
_refine_ls_extinction_method none
_refine_ls_goodness_of_fit_ref 1.006
_refine_ls_hydrogen_treatment mixed
_refine_ls_matrix_type full
_refine_ls_number_parameters 88
_refine_ls_number_reflns 767
_refine_ls_number_restraints 64
_refine_ls_restrained_S_all 1.005
_refine_ls_R_factor_all 0.0604
_refine_ls_R_factor_gt 0.0566
_refine_ls_shift/su_max 0.000
_refine_ls_shift/su_mean 0.000
_refine_ls_structure_factor_coef Fsqd
_refine_ls_weighting_details 'calc w=1/[\s^2^(Fo^2^)+(0.1360P)^2^+11.8328P] where P=(Fo^2^+2Fc^2^)/3'
_refine_ls_weighting_scheme calc
_refine_ls_wR_factor_gt 0.1754
_refine_ls_wR_factor_ref 0.1817
_reflns_number_gt 726
_reflns_number_total 767
_reflns_threshold_expression >2sigma(I)
_cod_data_source_file 710079.cff
_cod_data_source_block a
_cod_depositor_comments
;
The following automatic conversions were performed:

'_chemical_absolute_configuration' value 'UNK' changed to 'unk'
according to /home/saulius/struct/CIF-dictionaries/cif_core.dic
dictionary named 'cif_core.dic' version 2.4.1 from
2010-06-29.

'_symmetry_cell_setting' value 'Hexagonal' changed to
'hexagonal' according to
/home/saulius/struct/CIF-dictionaries/cif_core.dic dictionary named
'cif_core.dic' version 2.4.1 from
2010-06-29.

'_exptl_absorpt_correction_type' value 'Multi-scan'
changed to 'multi-scan' according to
/home/saulius/struct/CIF-dictionaries/cif_core.dic dictionary named
'cif_core.dic' version 2.4.1 from 2010-06-29.

Automatic conversion script
Id: cif_fix_values 1715 2011-07-08 13:25:40Z adriana 
;
_cod_original_sg_symbol_Hall 'P 65 2 (001)'
_cod_original_sg_symbol_H-M 'P65 2 2'
_cod_database_code 8103306

loop_
_symmetry_equiv_pos_as_xyz
'x, y, z'
'x-y, x, z+5/6'
'-y, x-y, z+2/3'
'-x, -y, z+1/2'
'-x+y, -x, z+1/3'
'y, -x+y, z+1/6'
'-y, -x, -z+1/6'
'x-y, -y, -z'
'x, x-y, -z+5/6'
'y, x, -z+2/3'
'-x+y, y, -z+1/2'
'-x, -x+y, -z+1/3'

loop_
_atom_site_label
_atom_site_type_symbol
_atom_site_fract_x
_atom_site_fract_y
_atom_site_fract_z
_atom_site_U_iso_or_equiv
_atom_site_adp_type
_atom_site_occupancy
_atom_site_symmetry_multiplicity
_atom_site_calc_flag
_atom_site_refinement_flags
K1 K 0.1841(3) 0.3681(7) 0.2500 0.0754(13) Uani 1 2 d SDU
Mn1 Mn 0.44966(10) 0.55034(10) 0.0833 0.0204(5) Uani 1 2 d SU
P1 P 0.3837(2) 0.1656(2) 0.08391(11) 0.0125(5) Uani 1 1 d U
B1 B 0.1495(8) -0.1495(8) 0.0833 0.0206(17) Uani 1 2 d SU
O1 O 0.2131(7) 0.0205(7) 0.0977(3) 0.0178(12) Uani 1 1 d U
O2 O 0.5100(7) 0.1352(7) 0.1211(3) 0.0217(13) Uani 1 1 d U
O3 O 0.4124(6) 0.1815(6) -0.0131(3) 0.0158(11) Uani 1 1 d U
O4 O 0.3798(7) 0.3091(7) 0.1183(3) 0.0225(13) Uani 1 1 d U
O5 O 0.5038(11) 0.8035(10) 0.0584(5) 0.0416(19) Uani 1 1 d DU
O6 O 0.0000 0.116(3) 0.1667 0.104(2) Uani 1 2 d SDU
H1 H 0.546(16) 0.873(13) 0.095(6) 0.06(4) Uiso 1 1 d D
H2 H 0.566(4) 0.847(5) 0.022(2) -0.031(10) Uiso 1 1 d D
H3 H 0.037(13) 0.090(5) 0.207(5) 0.06(4) Uiso 1 1 d D

loop_
_atom_site_aniso_label
_atom_site_aniso_U_11
_atom_site_aniso_U_22
_atom_site_aniso_U_33
_atom_site_aniso_U_23
_atom_site_aniso_U_13
_atom_site_aniso_U_12
K1 0.0763(15) 0.0754(14) 0.0743(15) 0.000 0.0012(10) 0.0377(7)
Mn1 0.0196(6) 0.0196(6) 0.0237(8) -0.0036(5) -0.0036(5) 0.0111(6)
P1 0.0120(8) 0.0110(8) 0.0128(8) 0.0007(6) -0.0001(6) 0.0044(6)
B1 0.0205(17) 0.0205(17) 0.021(2) 0.0000(7) 0.0000(7) 0.0103(11)
O1 0.0183(15) 0.0170(15) 0.0178(15) 0.0004(9) 0.0000(9) 0.0087(10)
O2 0.0212(15) 0.0220(15) 0.0224(15) 0.0014(9) -0.0015(9) 0.0112(10)
O3 0.0156(14) 0.0161(14) 0.0151(14) 0.0011(9) -0.0009(9) 0.0076(10)
O4 0.0231(15) 0.0219(16) 0.0226(15) -0.0005(10) -0.0004(9) 0.0113(10)
O5 0.042(2) 0.042(2) 0.042(2) -0.0001(10) -0.0018(10) 0.0218(13)
O6 0.104(2) 0.104(2) 0.104(3) 0.0001(5) 0.0003(9) 0.0519(11)

loop_
_atom_type_symbol
_atom_type_description
_atom_type_scat_dispersion_real
_atom_type_scat_dispersion_imag
_atom_type_scat_source
C C 0.0033 0.0016 'International Tables Vol C Tables 4.2.6.8 and 6.1.1.4'
H H 0.0000 0.0000 'International Tables Vol C Tables 4.2.6.8 and 6.1.1.4'
B B 0.0013 0.0007 'International Tables Vol C Tables 4.2.6.8 and 6.1.1.4'
K K 0.2009 0.2494 'International Tables Vol C Tables 4.2.6.8 and 6.1.1.4'
Mn Mn 0.3368 0.7283 'International Tables Vol C Tables 4.2.6.8 and 6.1.1.4'
N N 0.0061 0.0033 'International Tables Vol C Tables 4.2.6.8 and 6.1.1.4'
O O 0.0106 0.0060 'International Tables Vol C Tables 4.2.6.8 and 6.1.1.4'
P P 0.1023 0.0942 'International Tables Vol C Tables 4.2.6.8 and 6.1.1.4'

loop_
_geom_angle_atom_site_label_1
_geom_angle_atom_site_label_2
_geom_angle_atom_site_label_3
_geom_angle
_geom_angle_site_symmetry_1
_geom_angle_site_symmetry_3
O4 Mn1 O4 96.5(3) 7_665 .
O4 Mn1 O2 91.0(2) 7_665 2_554
O4 Mn1 O2 99.2(2) . 2_554
O4 Mn1 O2 99.2(2) 7_665 12_665
O4 Mn1 O2 91.0(2) . 12_665
O2 Mn1 O2 164.7(3) 2_554 12_665
O4 Mn1 O5 89.2(3) 7_665 .
O4 Mn1 O5 173.3(3) . .
O2 Mn1 O5 84.3(2) 2_554 .
O2 Mn1 O5 84.5(3) 12_665 .
O4 Mn1 O5 173.3(3) 7_665 7_665
O4 Mn1 O5 89.2(3) . 7_665
O2 Mn1 O5 84.5(3) 2_554 7_665
O2 Mn1 O5 84.3(2) 12_665 7_665
O5 Mn1 O5 85.5(5) . 7_665
O4 P1 O2 115.2(3) . .
O4 P1 O1 105.9(3) . .
O2 P1 O1 111.2(3) . .
O4 P1 O3 110.9(3) . .
O2 P1 O3 106.9(3) . .
O1 P1 O3 106.5(3) . .
O1 B1 O1 104.6(9) 7 .
O1 B1 O3 113.1(3) 7 8
O1 B1 O3 112.6(3) . 8
O1 B1 O3 112.6(3) 7 6
O1 B1 O3 113.1(3) . 6
O3 B1 O3 101.2(9) 8 6
Mn1 O5 H2 114(4) . .
Mn1 O5 H1 120(10) . .
P1 O2 Mn1 129.3(4) . 6
P1 O4 Mn1 139.4(4) . .
B1 O1 P1 130.8(5) . .
B1 O3 P1 130.7(5) 2_554 .
H2 O5 H1 99(10) . .

loop_
_geom_bond_atom_site_label_1
_geom_bond_atom_site_label_2
_geom_bond_distance
_geom_bond_site_symmetry_2
Mn1 O4 2.157(6) 7_665
Mn1 O4 2.157(6) .
Mn1 O2 2.173(5) 2_554
Mn1 O2 2.173(5) 12_665
Mn1 O5 2.272(8) .
Mn1 O5 2.272(8) 7_665
P1 O4 1.514(6) .
P1 O2 1.517(6) .
P1 O1 1.560(6) .
P1 O3 1.585(5) .
B1 O1 1.458(10) 7
B1 O1 1.458(10) .
B1 O3 1.498(9) 8
B1 O3 1.498(9) 6
O5 H2 0.79(2) .
O5 H1 0.83(2) .
O6 H3 0.84(2) .

loop_
_geom_hbond_atom_site_label_D
_geom_hbond_atom_site_label_H
_geom_hbond_atom_site_label_A
_geom_hbond_distance_DH
_geom_hbond_distance_HA
_geom_hbond_distance_DA
_geom_hbond_angle_DHA
_geom_hbond_site_symmetry_A
O5 H1 O4 0.83(2) 2.04(8) 2.788(10) 149(13) 12_665
O6 H3 O6 0.84(2) 2.15(5) 2.914(10) 152(9) 6

loop_
_geom_torsion_atom_site_label_1
_geom_torsion_atom_site_label_2
_geom_torsion_atom_site_label_3
_geom_torsion_atom_site_label_4
_geom_torsion
_geom_torsion_site_symmetry_1
_geom_torsion_site_symmetry_4
O4 P1 O1 B1 -174.4(5) . .
O2 P1 O1 B1 -48.6(6) . .
O3 P1 O1 B1 67.5(6) . .
O4 P1 O2 Mn1 56.2(6) . 6
O1 P1 O2 Mn1 -64.3(5) . 6
O3 P1 O2 Mn1 179.9(4) . 6
O4 P1 O3 B1 -80.4(5) . 2_554
O2 P1 O3 B1 153.3(5) . 2_554
O1 P1 O3 B1 34.3(5) . 2_554
O2 P1 O4 Mn1 104.1(6) . .
O1 P1 O4 Mn1 -132.6(5) . .
O3 P1 O4 Mn1 -17.5(7) . .
O4 Mn1 O4 P1 -50.2(5) 7_665 .
O2 Mn1 O4 P1 41.9(6) 2_554 .
O2 Mn1 O4 P1 -149.6(6) 12_665 .
O5 Mn1 O4 P1 163(2) . .
O5 Mn1 O4 P1 126.2(6) 7_665 .
P1 O1 B1 O1 -153.6(6) . 7
P1 O1 B1 O3 -30.5(9) . 8
P1 O1 B1 O3 83.5(6) . 6
